data_2002010
loop_
_publ_author_name
'Koh, L. L.'
'Lee, C.-K.'
'Sim, K. Y.'
'Zhu, J.'

_publ_section_title
;
 Structure of 1-deoxycastanospermine
;
_journal_issue 2
_journal_name_full 'Acta Crystallographica Section C'
_journal_page_first 391
_journal_page_last 392
_journal_paper_doi 10.1107/S0108270192009120
_journal_volume 49
_journal_year 1993
_chemical_formula_sum 'C8 H15 N O3'
_chemical_formula_weight 173.2
_symmetry_cell_setting orthorhombic
_symmetry_space_group_name_Hall 'P 2ac 2ab'
_symmetry_space_group_name_H-M 'P 21 21 21'
_atom_type_scat_source IntTabIV
_cell_angle_alpha 90.
_cell_angle_beta 90.
_cell_angle_gamma 90.
_cell_formula_units_Z 4
_cell_length_a 6.841(8)
_cell_length_b 7.219(6)
_cell_length_c 18.51(2)
_cell_measurement_reflns_used 12
_cell_measurement_temperature 298
_cell_measurement_theta_max 10.5
_cell_measurement_theta_min 3.5
_cell_volume 914.1(16)
_diffrn_measurement_device 'Siemens R3m/V'
_diffrn_measurement_method \w
_diffrn_radiation_type MoK\a
_diffrn_radiation_wavelength 0.71069
_diffrn_reflns_av_R_equivalents n/a
_diffrn_reflns_limit_h_max 7
_diffrn_reflns_limit_h_min 0
_diffrn_reflns_limit_k_max 8
_diffrn_reflns_limit_k_min 0
_diffrn_reflns_limit_l_max 21
_diffrn_reflns_limit_l_min 0
_diffrn_reflns_number 875
_diffrn_reflns_theta_max 24
_diffrn_standards_decay_% 2
_diffrn_standards_interval_count 98
_diffrn_standards_number 2
_exptl_absorpt_coefficient_mu 0.096
_exptl_absorpt_correction_type none
_exptl_crystal_colour Colourless
_exptl_crystal_density_diffrn 1.258
_exptl_crystal_description Prism
_exptl_crystal_size_max 0.45
_exptl_crystal_size_mid 0.45
_exptl_crystal_size_min 0.25
_refine_diff_density_max 0.14
_refine_diff_density_min -0.16
_refine_ls_extinction_coef \c=0.0042
_refine_ls_extinction_method F*=F[1+0.002\cF^2^/sin(2\q)]^-0.25^
_refine_ls_goodness_of_fit_obs 1.74
_refine_ls_hydrogen_treatment noref
_refine_ls_number_parameters 110
_refine_ls_number_reflns 731
_refine_ls_R_factor_obs 0.040
_refine_ls_shift/esd_max 0.009
_refine_ls_structure_factor_coef F
_refine_ls_weighting_details 'w = 1/[\s^2^(F)+0.0004F^2^]'
_refine_ls_weighting_scheme calc
_refine_ls_wR_factor_obs 0.050
_reflns_number_observed 731
_reflns_number_total 857
_reflns_observed_criterion I>2.5\s(I)
_cod_data_source_file hl1013.cif
_cod_data_source_block hl1013_structure_1_of_1
_cod_depositor_comments
;
The following automatic conversions were performed:

'_refine_ls_weighting_scheme' value '1/[\s^2^(F)+0.0004F^2^]' was
changed to 'calc'. New tag '_refine_ls_weighting_details' was
created. The value of the new tag was set to 'w =
1/[\s^2^(F)+0.0004F^2^]'.

Automatic conversion script
Id: cif_fix_values 3143 2015-03-26 13:38:13Z robertas 
;
_cod_original_cell_volume 914.3(17)
_cod_original_formula_sum 'C8 H15 N1 O3'
_cod_database_code 2002010

loop_
_atom_site_label
_atom_site_fract_x
_atom_site_fract_y
_atom_site_fract_z
_atom_site_U_iso_or_equiv
C(1) .8350(6) .1943(6) .3107(2) .0600(10)
C(2) .7567(6) .3837(6) .2859(3) .072(2)
C(3) .5552(5) .4018(5) .3214(2) .0530(10)
C(5) .3778(5) .2205(5) .4135(2) .0380(10)
C(6) .4096(4) .0911(4) .4766(2) .0360(10)
C(7) .5292(5) -.0777(4) .4543(2) .0380(10)
C(8) .7134(5) -.0262(4) .4128(2) .0380(10)
C(8a) .6664(5) .1087(5) .3526(2) .0410(10)
N(1) .5664(3) .2731(3) .3827(2) .0370(10)
O(6) .2242(3) .0274(3) .50330(10) .0440(10)
O(7) .5742(3) -.1803(3) .51810(10) .0500(10)
O(8) .8005(4) -.1854(3) .38060(10) .0530(10)
H(1A) .8703 .1184 .2702 .080
H(1B) .9473 .2099 .3412 .080
H(2A) .7445 .3866 .2343 .080
H(2B) .8423 .4820 .3007 .080
H(3A) .4524 .3688 .2885 .070
H(3B) .5346 .5264 .3378 .070
H(5A) .3104 .3296 .4296 .050
H(5B) .2989 .1613 .3773 .050
H(6A) .4772 .1553 .5145 .050
H(7A) .4496 -.1536 .4235 .050
H(8A) .8051 .0296 .4455 .050
H(8aa) .5805 .0487 .3189 .050
H(O6) .1930 .0889 .5433 .050
H(O7) .6142 -.2938 .5065 .060
H(O8) .8705 -.2444 .4139 .070

loop_
_geom_angle_atom_site_label_1
_geom_angle_atom_site_label_2
_geom_angle_atom_site_label_3
_geom_angle
_geom_angle_publ_flag
C(2) C(1) C(8a) 104.4(3) yes
C(2) C(3) N(1) 103.3(3) yes
C(5) C(6) C(7) 111.2(3) yes
C(7) C(6) O(6) 108.1(2) yes
C(6) C(7) O(7) 107.8(3) yes
C(7) C(8) C(8a) 110.6(3) yes
C(8a) C(8) O(8) 107.4(3) yes
C(1) C(8a) N(1) 102.5(3) yes
C(3) N(1) C(5) 114.8(3) yes
C(5) N(1) C(8a) 110.3(3) yes
C(1) C(2) C(3) 105.1(3) yes
C(6) C(5) N(1) 109.6(3) yes
C(5) C(6) O(6) 109.6(3) yes
C(6) C(7) C(8) 112.7(3) yes
C(8) C(7) O(7) 111.4(3) yes
C(7) C(8) O(8) 111.1(3) yes
C(1) C(8a) C(8) 118.4(3) yes
C(8) C(8a) N(1) 109.7(3) yes
C(3) N(1) C(8a) 103.9(3) yes

loop_
_geom_bond_atom_site_label_1
_geom_bond_atom_site_label_2
_geom_bond_distance
_geom_bond_publ_flag
C(1) C(2) 1.539(6) yes
C(2) C(3) 1.533(6) yes
C(5) C(6) 1.512(5) yes
C(6) C(7) 1.524(5) yes
C(7) C(8) 1.522(5) yes
C(8) C(8a) 1.514(5) yes
C(8a) N(1) 1.479(5) yes
C(1) C(8a) 1.521(5) yes
C(3) N(1) 1.468(5) yes
C(5) N(1) 1.461(4) yes
C(6) O(6) 1.437(4) yes
C(7) O(7) 1.428(4) yes
C(8) O(8) 1.425(4) yes
